data_4102276
loop_
_publ_author_name
'Fu Chen'
'Guibin Ma'
'Guy M. Bernard'
'Ronald G. Cavell'
'Robert McDonald'
'Michael J. Ferguson'
'Roderick E. Wasylishen'

_publ_contact_author_address
; Department of Chemistry
  University of Alberta
  Edmonton, Alberta T6G 2G2
  Canada
;
_publ_contact_author_email Roderick.Wasylishen@ualberta.ca
_publ_contact_author_fax 1(780)4928231
_publ_contact_author_name 'Dr. Roderick E. Wasylishen'
_publ_contact_author_phone 1(780)4924336
_publ_section_title
;
 Solid-State 115In and 31P NMR Studies of Triarylphosphine Indium
 Trihalide Adducts
;
_journal_name_full 'Journal of the American Chemical Society'
_journal_page_first 5479
_journal_page_last 5493
_journal_paper_doi 10.1021/ja100625p
_journal_volume 132
_journal_year 2010
_chemical_formula_moiety 'C21 H21 Br3 In O3 P'
_chemical_formula_sum 'C21 H21 Br3 In O3 P'
_chemical_formula_weight 706.90
_space_group_IT_number 14
_symmetry_cell_setting monoclinic
_symmetry_space_group_name_Hall '-P 2ybc'
_symmetry_space_group_name_H-M 'P 1 21/c 1'
_atom_sites_solution_hydrogens geom
_atom_sites_solution_primary direct
_atom_sites_solution_secondary difmap
_audit_creation_method 'manual editing of SHELXL template'
_cell_angle_alpha 90.00
_cell_angle_beta 99.882(4)
_cell_angle_gamma 90.00
_cell_formula_units_Z 4
_cell_length_a 11.851(3)
_cell_length_b 11.134(3)
_cell_length_c 18.831(4)
_cell_measurement_reflns_used 5944
_cell_measurement_temperature 193(2)
_cell_measurement_theta_max 25.28
_cell_measurement_theta_min 2.20
_cell_volume 2447.9(10)
_computing_cell_refinement 'Bruker SAINT (Bruker, 1997)'
_computing_data_collection 'Bruker SMART (Bruker, 1997)'
_computing_data_reduction 'Bruker SAINT (Bruker, 1997)'
_computing_molecular_graphics 'Bruker SHELXTL (Bruker, 1997)'
_computing_publication_material 'Bruker SHELXTL (Bruker, 1997)'
_computing_structure_refinement 'SHELXL-97 (Sheldrick, 1997)'
_computing_structure_solution 'SHELXS-97 (Sheldrick, 1990)'
_diffrn_ambient_temperature 193(2)
_diffrn_detector_area_resol_mean 8.192
_diffrn_measured_fraction_theta_full 0.999
_diffrn_measured_fraction_theta_max 0.999
_diffrn_measurement_device_type 'Bruker PLATFORM diffractometer/SMART 1000 CCD area detector'
_diffrn_measurement_method '\w scans'
_diffrn_radiation_monochromator graphite
_diffrn_radiation_source 'fine-focus sealed tube'
_diffrn_radiation_type MoK\a
_diffrn_radiation_wavelength 0.71073
_diffrn_reflns_av_R_equivalents 0.0844
_diffrn_reflns_av_sigmaI/netI 0.0703
_diffrn_reflns_limit_h_max 14
_diffrn_reflns_limit_h_min -14
_diffrn_reflns_limit_k_max 13
_diffrn_reflns_limit_k_min -13
_diffrn_reflns_limit_l_max 23
_diffrn_reflns_limit_l_min -23
_diffrn_reflns_number 18700
_diffrn_reflns_theta_full 26.40
_diffrn_reflns_theta_max 26.40
_diffrn_reflns_theta_min 1.74
_diffrn_standards_decay_% 0
_diffrn_standards_interval_time 0
_diffrn_standards_number 0
_exptl_absorpt_coefficient_mu 5.946
_exptl_absorpt_correction_T_max 0.4691
_exptl_absorpt_correction_T_min 0.1995
_exptl_absorpt_correction_type integration
_exptl_absorpt_process_details 'Bruker SHELXTL (Bruker, 1997)'
_exptl_crystal_colour colourless
_exptl_crystal_density_diffrn 1.918
_exptl_crystal_density_method 'not measured'
_exptl_crystal_description block
_exptl_crystal_F_000 1360
_exptl_crystal_size_max 0.40
_exptl_crystal_size_mid 0.16
_exptl_crystal_size_min 0.15
_refine_diff_density_max 2.309
_refine_diff_density_min -1.915
_refine_diff_density_rms 0.212
_refine_ls_extinction_method none
_refine_ls_goodness_of_fit_ref 1.034
_refine_ls_hydrogen_treatment constr
_refine_ls_matrix_type full
_refine_ls_number_parameters 265
_refine_ls_number_reflns 5013
_refine_ls_number_restraints 0
_refine_ls_restrained_S_all 1.034
_refine_ls_R_factor_all 0.0789
_refine_ls_R_factor_gt 0.0573
_refine_ls_shift/su_max 0.001
_refine_ls_shift/su_mean 0.000
_refine_ls_structure_factor_coef Fsqd
_refine_ls_weighting_details 'calc w=1/[\s^2^(Fo^2^)+(0.0991P)^2^+0.0000P] where P=(Fo^2^+2Fc^2^)/3'
_refine_ls_weighting_scheme calc
_refine_ls_wR_factor_gt 0.1484
_refine_ls_wR_factor_ref 0.1637
_reflns_number_gt 3768
_reflns_number_total 5013
_reflns_threshold_expression I>2\s(I)
_cod_data_source_file ja100625p_si_002.cif
_cod_data_source_block Br3In[P(o-Anis)3](4)
_cod_original_cell_volume 2448.0(10)
_cod_database_code 4102276

loop_
_symmetry_equiv_pos_as_xyz
'x, y, z'
'-x, y+1/2, -z+1/2'
'-x, -y, -z'
'x, -y-1/2, z-1/2'

loop_
_atom_site_label
_atom_site_type_symbol
_atom_site_fract_x
_atom_site_fract_y
_atom_site_fract_z
_atom_site_U_iso_or_equiv
_atom_site_adp_type
_atom_site_occupancy
_atom_site_symmetry_multiplicity
_atom_site_calc_flag
_atom_site_refinement_flags
In In 0.34643(4) 0.32353(4) 0.10467(2) 0.03240(17) Uani 1 1 d .
Br1 Br 0.32446(7) 0.44484(7) 0.21410(4) 0.0489(2) Uani 1 1 d .
Br2 Br 0.53788(7) 0.22140(9) 0.13280(5) 0.0592(3) Uani 1 1 d .
Br3 Br 0.33043(8) 0.46937(7) 0.00087(4) 0.0511(2) Uani 1 1 d .
P P 0.18862(13) 0.16599(13) 0.07298(8) 0.0243(3) Uani 1 1 d .
O1 O 0.0809(4) 0.3924(4) 0.0807(3) 0.0413(11) Uani 1 1 d .
O2 O 0.2959(4) 0.0829(5) 0.2110(3) 0.0460(13) Uani 1 1 d .
O3 O 0.3412(4) 0.1507(5) -0.0258(2) 0.0378(11) Uani 1 1 d .
C11 C 0.0627(5) 0.1922(5) 0.1128(3) 0.0260(12) Uani 1 1 d .
C12 C 0.0190(6) 0.3099(6) 0.1120(3) 0.0305(13) Uani 1 1 d .
C13 C -0.0781(6) 0.3351(7) 0.1400(4) 0.0429(18) Uani 1 1 d .
H13 H -0.1072 0.4147 0.1389 0.052 Uiso 1 1 calc R
C14 C -0.1329(6) 0.2428(7) 0.1698(4) 0.0430(17) Uani 1 1 d .
H14 H -0.2006 0.2597 0.1886 0.052 Uiso 1 1 calc R
C15 C -0.0908(6) 0.1251(7) 0.1728(4) 0.0429(17) Uani 1 1 d .
H15 H -0.1287 0.0629 0.1941 0.051 Uiso 1 1 calc R
C16 C 0.0073(6) 0.1009(6) 0.1442(4) 0.0341(14) Uani 1 1 d .
H16 H 0.0370 0.0215 0.1461 0.041 Uiso 1 1 calc R
C17 C 0.0540(7) 0.5183(6) 0.0895(4) 0.0473(19) Uani 1 1 d .
H17A H 0.1117 0.5685 0.0723 0.057 Uiso 1 1 calc R
H17B H 0.0540 0.5351 0.1406 0.057 Uiso 1 1 calc R
H17C H -0.0218 0.5361 0.0616 0.057 Uiso 1 1 calc R
C21 C 0.2366(5) 0.0137(5) 0.0935(3) 0.0280(13) Uani 1 1 d .
C22 C 0.2895(6) -0.0118(6) 0.1637(3) 0.0324(14) Uani 1 1 d .
C23 C 0.3315(6) -0.1281(7) 0.1817(4) 0.0419(17) Uani 1 1 d .
H23 H 0.3674 -0.1463 0.2295 0.050 Uiso 1 1 calc R
C24 C 0.3198(6) -0.2143(6) 0.1295(4) 0.0442(18) Uani 1 1 d .
H24 H 0.3468 -0.2931 0.1421 0.053 Uiso 1 1 calc R
C25 C 0.2707(6) -0.1913(6) 0.0597(4) 0.0412(17) Uani 1 1 d .
H25 H 0.2651 -0.2526 0.0242 0.049 Uiso 1 1 calc R
C26 C 0.2284(5) -0.0749(5) 0.0413(4) 0.0299(13) Uani 1 1 d .
H26 H 0.1942 -0.0574 -0.0069 0.036 Uiso 1 1 calc R
C27 C 0.3616(10) 0.0677(10) 0.2811(4) 0.089(4) Uani 1 1 d .
H27A H 0.3921 0.1456 0.2995 0.107 Uiso 1 1 calc R
H27B H 0.4252 0.0124 0.2785 0.107 Uiso 1 1 calc R
H27C H 0.3129 0.0346 0.3134 0.107 Uiso 1 1 calc R
C31 C 0.1467(5) 0.1766(5) -0.0237(3) 0.0276(13) Uani 1 1 d .
C32 C 0.2344(5) 0.1718(6) -0.0645(3) 0.0304(13) Uani 1 1 d .
C33 C 0.2098(7) 0.1876(6) -0.1383(4) 0.0422(17) Uani 1 1 d .
H33 H 0.2693 0.1834 -0.1662 0.051 Uiso 1 1 calc R
C34 C 0.0970(6) 0.2097(6) -0.1718(3) 0.0371(16) Uani 1 1 d .
H34 H 0.0803 0.2219 -0.2224 0.045 Uiso 1 1 calc R
C35 C 0.0099(6) 0.2141(6) -0.1317(3) 0.0351(15) Uani 1 1 d .
H35 H -0.0667 0.2282 -0.1548 0.042 Uiso 1 1 calc R
C36 C 0.0345(6) 0.1978(5) -0.0575(3) 0.0298(13) Uani 1 1 d .
H36 H -0.0253 0.2012 -0.0299 0.036 Uiso 1 1 calc R
C37 C 0.4357(7) 0.1482(9) -0.0624(4) 0.057(2) Uani 1 1 d .
H37A H 0.5049 0.1257 -0.0286 0.068 Uiso 1 1 calc R
H37B H 0.4462 0.2279 -0.0824 0.068 Uiso 1 1 calc R
H37C H 0.4216 0.0892 -0.1016 0.068 Uiso 1 1 calc R

loop_
_atom_site_aniso_label
_atom_site_aniso_U_11
_atom_site_aniso_U_22
_atom_site_aniso_U_33
_atom_site_aniso_U_23
_atom_site_aniso_U_13
_atom_site_aniso_U_12
In 0.0348(3) 0.0219(3) 0.0392(3) -0.00222(18) 0.00266(19) -0.00635(19)
Br1 0.0657(5) 0.0382(4) 0.0437(4) -0.0070(3) 0.0120(4) -0.0076(4)
Br2 0.0364(4) 0.0646(6) 0.0706(6) -0.0200(4) -0.0082(4) 0.0050(4)
Br3 0.0717(6) 0.0304(4) 0.0545(5) 0.0082(3) 0.0197(4) -0.0056(4)
P 0.0269(7) 0.0126(7) 0.0329(8) 0.0002(6) 0.0032(6) -0.0001(6)
O1 0.054(3) 0.016(2) 0.056(3) 0.006(2) 0.014(2) 0.008(2)
O2 0.053(3) 0.040(3) 0.041(3) -0.002(2) -0.003(2) 0.020(2)
O3 0.029(2) 0.045(3) 0.041(3) 0.004(2) 0.0096(19) -0.001(2)
C11 0.030(3) 0.016(3) 0.031(3) -0.002(2) 0.005(2) 0.000(2)
C12 0.038(3) 0.019(3) 0.032(3) 0.002(2) 0.000(3) 0.004(3)
C13 0.040(4) 0.035(4) 0.049(4) -0.008(3) -0.004(3) 0.013(3)
C14 0.028(3) 0.054(5) 0.048(4) -0.010(4) 0.008(3) 0.002(3)
C15 0.042(4) 0.040(4) 0.046(4) -0.010(3) 0.009(3) -0.013(3)
C16 0.041(4) 0.015(3) 0.046(4) -0.003(3) 0.008(3) -0.006(3)
C17 0.068(5) 0.012(3) 0.061(5) 0.003(3) 0.009(4) 0.013(3)
C21 0.028(3) 0.013(3) 0.043(4) 0.003(2) 0.007(3) 0.004(2)
C22 0.037(3) 0.022(3) 0.039(4) 0.005(3) 0.006(3) 0.004(3)
C23 0.042(4) 0.033(4) 0.051(4) 0.017(3) 0.010(3) 0.010(3)
C24 0.042(4) 0.020(4) 0.073(5) 0.013(3) 0.017(4) 0.008(3)
C25 0.035(4) 0.015(3) 0.074(5) -0.005(3) 0.013(3) 0.002(3)
C26 0.030(3) 0.012(3) 0.047(4) -0.001(2) 0.005(3) -0.001(2)
C27 0.108(8) 0.108(9) 0.041(5) -0.021(5) -0.020(5) 0.070(7)
C31 0.033(3) 0.017(3) 0.031(3) -0.004(2) 0.004(3) 0.001(3)
C32 0.033(3) 0.021(3) 0.035(3) -0.002(2) 0.001(3) 0.000(3)
C33 0.056(4) 0.035(4) 0.038(4) 0.001(3) 0.015(3) -0.003(3)
C34 0.055(4) 0.025(4) 0.028(3) 0.000(3) -0.002(3) 0.002(3)
C35 0.043(4) 0.019(3) 0.037(4) -0.005(3) -0.009(3) -0.001(3)
C36 0.036(3) 0.008(3) 0.044(4) 0.000(2) 0.003(3) -0.002(2)
C37 0.041(4) 0.079(7) 0.053(5) 0.002(4) 0.014(4) 0.004(4)

loop_
_atom_type_symbol
_atom_type_description
_atom_type_scat_dispersion_real
_atom_type_scat_dispersion_imag
_atom_type_scat_source
C C 0.0033 0.0016 'International Tables Vol C Tables 4.2.6.8 and 6.1.1.4'
H H 0.0000 0.0000 'International Tables Vol C Tables 4.2.6.8 and 6.1.1.4'
O O 0.0106 0.0060 'International Tables Vol C Tables 4.2.6.8 and 6.1.1.4'
P P 0.1023 0.0942 'International Tables Vol C Tables 4.2.6.8 and 6.1.1.4'
Br Br -0.2901 2.4595 'International Tables Vol C Tables 4.2.6.8 and 6.1.1.4'
In In -0.7276 1.3100 'International Tables Vol C Tables 4.2.6.8 and 6.1.1.4'

loop_
_geom_angle_atom_site_label_1
_geom_angle_atom_site_label_2
_geom_angle_atom_site_label_3
_geom_angle
Br2 In Br1 106.69(3)
Br2 In Br3 113.57(4)
Br1 In Br3 106.53(4)
Br2 In P 109.66(5)
Br1 In P 112.64(4)
Br3 In P 107.80(4)
C11 P C31 107.7(3)
C11 P C21 108.3(3)
C31 P C21 107.4(3)
C11 P In 114.5(2)
C31 P In 104.7(2)
C21 P In 113.7(2)
C12 O1 C17 116.9(5)
C22 O2 C27 118.0(6)
C32 O3 C37 118.9(5)
C16 C11 C12 119.0(6)
C16 C11 P 122.7(5)
C12 C11 P 118.3(5)
O1 C12 C13 125.0(6)
O1 C12 C11 113.9(6)
C13 C12 C11 121.1(6)
C12 C13 C14 119.1(7)
C13 C14 C15 121.5(6)
C16 C15 C14 118.8(7)
C15 C16 C11 120.6(6)
C26 C21 C22 119.6(6)
C26 C21 P 122.4(5)
C22 C21 P 117.9(5)
O2 C22 C21 115.2(6)
O2 C22 C23 124.9(6)
C21 C22 C23 119.9(6)
C24 C23 C22 119.1(7)
C23 C24 C25 122.3(7)
C24 C25 C26 118.9(7)
C21 C26 C25 120.1(6)
C36 C31 C32 119.8(6)
C36 C31 P 123.3(5)
C32 C31 P 116.8(5)
O3 C32 C33 125.0(6)
O3 C32 C31 114.9(5)
C33 C32 C31 120.1(6)
C32 C33 C34 119.7(7)
C35 C34 C33 120.5(6)
C34 C35 C36 119.8(6)
C35 C36 C31 120.1(6)

loop_
_geom_bond_atom_site_label_1
_geom_bond_atom_site_label_2
_geom_bond_distance
In Br2 2.5118(10)
In Br1 2.5146(10)
In Br3 2.5231(10)
In P 2.5589(16)
P C11 1.806(6)
P C31 1.806(6)
P C21 1.809(6)
O1 C12 1.370(8)
O1 C17 1.453(8)
O2 C22 1.374(8)
O2 C27 1.422(9)
O3 C32 1.368(7)
O3 C37 1.413(8)
C11 C16 1.395(8)
C11 C12 1.408(8)
C12 C13 1.374(10)
C13 C14 1.385(11)
C14 C15 1.400(11)
C15 C16 1.389(10)
C21 C26 1.384(8)
C21 C22 1.392(9)
C22 C23 1.408(9)
C23 C24 1.364(11)
C24 C25 1.367(10)
C25 C26 1.410(9)
C31 C36 1.393(9)
C31 C32 1.396(9)
C32 C33 1.382(9)
C33 C34 1.398(10)
C34 C35 1.380(10)
C35 C36 1.389(9)

loop_
_geom_torsion_atom_site_label_1
_geom_torsion_atom_site_label_2
_geom_torsion_atom_site_label_3
_geom_torsion_atom_site_label_4
_geom_torsion
Br2 In P C11 137.0(2)
Br1 In P C11 18.4(2)
Br3 In P C11 -98.8(2)
Br2 In P C31 -105.2(2)
Br1 In P C31 136.1(2)
Br3 In P C31 18.9(2)
Br2 In P C21 11.7(2)
Br1 In P C21 -107.0(2)
Br3 In P C21 135.8(2)
C31 P C11 C16 107.6(6)
C21 P C11 C16 -8.2(6)
In P C11 C16 -136.4(5)
C31 P C11 C12 -72.4(5)
C21 P C11 C12 171.7(5)
In P C11 C12 43.6(5)
C17 O1 C12 C13 11.7(10)
C17 O1 C12 C11 -169.1(6)
C16 C11 C12 O1 179.2(6)
P C11 C12 O1 -0.8(7)
C16 C11 C12 C13 -1.6(9)
P C11 C12 C13 178.5(5)
O1 C12 C13 C14 179.6(6)
C11 C12 C13 C14 0.5(10)
C12 C13 C14 C15 0.8(11)
C13 C14 C15 C16 -0.9(11)
C14 C15 C16 C11 -0.2(10)
C12 C11 C16 C15 1.4(10)
P C11 C16 C15 -178.6(5)
C11 P C21 C26 110.4(5)
C31 P C21 C26 -5.7(6)
In P C21 C26 -121.0(5)
C11 P C21 C22 -73.5(5)
C31 P C21 C22 170.5(5)
In P C21 C22 55.1(5)
C27 O2 C22 C21 -172.1(8)
C27 O2 C22 C23 8.1(11)
C26 C21 C22 O2 178.4(6)
P C21 C22 O2 2.2(8)
C26 C21 C22 C23 -1.8(9)
P C21 C22 C23 -178.0(5)
O2 C22 C23 C24 -179.9(7)
C21 C22 C23 C24 0.3(10)
C22 C23 C24 C25 1.3(11)
C23 C24 C25 C26 -1.3(11)
C22 C21 C26 C25 1.7(9)
P C21 C26 C25 177.8(5)
C24 C25 C26 C21 -0.2(10)
C11 P C31 C36 -1.8(6)
C21 P C31 C36 114.7(5)
In P C31 C36 -124.1(5)
C11 P C31 C32 173.4(5)
C21 P C31 C32 -70.1(5)
In P C31 C32 51.1(5)
C37 O3 C32 C33 2.2(10)
C37 O3 C32 C31 -177.9(6)
C36 C31 C32 O3 179.9(5)
P C31 C32 O3 4.5(7)
C36 C31 C32 C33 -0.2(9)
P C31 C32 C33 -175.6(5)
O3 C32 C33 C34 -179.4(6)
C31 C32 C33 C34 0.7(10)
C32 C33 C34 C35 -1.0(11)
C33 C34 C35 C36 0.8(10)
C34 C35 C36 C31 -0.3(9)
C32 C31 C36 C35 0.0(9)
P C31 C36 C35 175.1(5)
